data_7201721
loop_
_publ_author_name
'Roques, Nans'
'Maspoch, Daniel'
'Luis, Fernando'
'Cam\'on, Agust\'in'
'Wurst, Klaus'
'Datcu, Angela'
'Rovira, Concepci\'o'
'Ruiz-Molina, Daniel'
'Veciana, Jaume'

_publ_section_title
;
 A hexacarboxylic open-shell building block: synthesis, structure and
 magnetism of a three-dimensional metal--radical framework
;
_journal_issue 1
_journal_name_full 'Journal of Materials Chemistry'
_journal_page_first 98
_journal_paper_doi 10.1039/b713705b
_journal_volume 18
_journal_year 2008
_chemical_formula_sum 'C89.6 H76.4 Cl18 Cu6 N6 O43'
_chemical_formula_weight 2944.51
_chemical_name_systematic
;
?
;
_space_group_IT_number 167
_symmetry_cell_setting trigonal
_symmetry_space_group_name_Hall '-R 3 2"c'
_symmetry_space_group_name_H-M 'R -3 c :H'
_atom_sites_solution_hydrogens geom
_atom_sites_solution_primary direct
_atom_sites_solution_secondary difmap
_audit_creation_method SHELXL-97
_cell_angle_alpha 90.00
_cell_angle_beta 90.00
_cell_angle_gamma 120.00
_cell_formula_units_Z 6
_cell_length_a 22.3534(4)
_cell_length_b 22.3534(3)
_cell_length_c 41.1462(3)
_cell_measurement_reflns_used 61114
_cell_measurement_temperature 233(2)
_cell_measurement_theta_max 25.0
_cell_measurement_theta_min 1.0
_cell_volume 17805.2(4)
_computing_data_collection COLLECT
_computing_data_reduction 'DENZO and SCALEPACK'
_computing_structure_refinement 'SHELXL-97 (Sheldrick, 1997)'
_computing_structure_solution 'SHELXS-97 (Sheldrick, 1990)'
_diffrn_ambient_temperature 233(2)
_diffrn_measured_fraction_theta_full 0.995
_diffrn_measured_fraction_theta_max 0.995
_diffrn_measurement_device_type 'Nonius KappaCCD'
_diffrn_measurement_method 'phi- and omega-scans'
_diffrn_radiation_monochromator graphite
_diffrn_radiation_source 'fine-focus sealed tube'
_diffrn_radiation_type MoK\a
_diffrn_radiation_wavelength 0.71073
_diffrn_reflns_av_R_equivalents 0.0406
_diffrn_reflns_av_sigmaI/netI 0.0187
_diffrn_reflns_limit_h_max 26
_diffrn_reflns_limit_h_min -26
_diffrn_reflns_limit_k_max 26
_diffrn_reflns_limit_k_min -26
_diffrn_reflns_limit_l_max 44
_diffrn_reflns_limit_l_min -48
_diffrn_reflns_number 33151
_diffrn_reflns_theta_full 25.00
_diffrn_reflns_theta_max 25.00
_diffrn_reflns_theta_min 1.82
_diffrn_standards_number 0
_exptl_absorpt_coefficient_mu 1.546
_exptl_absorpt_correction_type none
_exptl_crystal_colour black
_exptl_crystal_density_diffrn 1.648
_exptl_crystal_density_method 'not measured'
_exptl_crystal_description prism
_exptl_crystal_F_000 8880
_exptl_crystal_size_max 0.2
_exptl_crystal_size_mid 0.15
_exptl_crystal_size_min 0.1
_refine_diff_density_max 0.917
_refine_diff_density_min -0.789
_refine_diff_density_rms 0.125
_refine_ls_extinction_method none
_refine_ls_goodness_of_fit_ref 1.061
_refine_ls_hydrogen_treatment 'constr, omitted at water and THF molecules'
_refine_ls_matrix_type full
_refine_ls_number_parameters 316
_refine_ls_number_reflns 3483
_refine_ls_number_restraints 2
_refine_ls_restrained_S_all 1.062
_refine_ls_R_factor_all 0.0772
_refine_ls_R_factor_gt 0.0656
_refine_ls_shift/su_max 0.003
_refine_ls_shift/su_mean 0.000
_refine_ls_structure_factor_coef Fsqd
_refine_ls_weighting_details 'calc w=1/[\s^2^(Fo^2^)+(0.1194P)^2^+138.0242P] where P=(Fo^2^+2Fc^2^)/3'
_refine_ls_weighting_scheme calc
_refine_ls_wR_factor_gt 0.1883
_refine_ls_wR_factor_ref 0.1973
_reflns_number_gt 2907
_reflns_number_total 3483
_reflns_threshold_expression >2sigma(I)
_cod_data_source_file b713705b.txt
_cod_data_source_block rn59
_cod_original_sg_symbol_H-M R-3c
_cod_original_formula_sum 'C89.60 H76.40 Cl18 Cu6 N6 O43'
_cod_database_code 7201721

loop_
_symmetry_equiv_pos_as_xyz
'x, y, z'
'-y, x-y, z'
'-x+y, -x, z'
'y, x, -z+1/2'
'x-y, -y, -z+1/2'
'-x, -x+y, -z+1/2'
'x+2/3, y+1/3, z+1/3'
'-y+2/3, x-y+1/3, z+1/3'
'-x+y+2/3, -x+1/3, z+1/3'
'y+2/3, x+1/3, -z+5/6'
'x-y+2/3, -y+1/3, -z+5/6'
'-x+2/3, -x+y+1/3, -z+5/6'
'x+1/3, y+2/3, z+2/3'
'-y+1/3, x-y+2/3, z+2/3'
'-x+y+1/3, -x+2/3, z+2/3'
'y+1/3, x+2/3, -z+7/6'
'x-y+1/3, -y+2/3, -z+7/6'
'-x+1/3, -x+y+2/3, -z+7/6'
'-x, -y, -z'
'y, -x+y, -z'
'x-y, x, -z'
'-y, -x, z-1/2'
'-x+y, y, z-1/2'
'x, x-y, z-1/2'
'-x+2/3, -y+1/3, -z+1/3'
'y+2/3, -x+y+1/3, -z+1/3'
'x-y+2/3, x+1/3, -z+1/3'
'-y+2/3, -x+1/3, z-1/6'
'-x+y+2/3, y+1/3, z-1/6'
'x+2/3, x-y+1/3, z-1/6'
'-x+1/3, -y+2/3, -z+2/3'
'y+1/3, -x+y+2/3, -z+2/3'
'x-y+1/3, x+2/3, -z+2/3'
'-y+1/3, -x+2/3, z+1/6'
'-x+y+1/3, y+2/3, z+1/6'
'x+1/3, x-y+2/3, z+1/6'

loop_
_atom_site_label
_atom_site_type_symbol
_atom_site_fract_x
_atom_site_fract_y
_atom_site_fract_z
_atom_site_U_iso_or_equiv
_atom_site_adp_type
_atom_site_occupancy
_atom_site_symmetry_multiplicity
_atom_site_calc_flag
_atom_site_refinement_flags
_atom_site_disorder_assembly
_atom_site_disorder_group
Cu1 Cu 0.43100(3) 0.00655(3) 0.156185(17) 0.0485(3) Uani 1 1 d . . .
N1 N 0.5159(3) 0.0678(3) 0.13039(13) 0.0543(12) Uani 1 1 d . . .
O1 O 0.4618(2) 0.0751(2) 0.19073(10) 0.0539(10) Uani 1 1 d D . .
O3 O 0.40139(18) 0.25568(18) 0.29222(9) 0.0429(8) Uani 1 1 d . . .
O4 O 0.4153(2) 0.1764(2) 0.31822(10) 0.0576(11) Uani 1 1 d . . .
O5 O 0.3600(3) -0.0569(3) 0.18703(14) 0.107(2) Uani 1 1 d . . .
O6 O 0.3598(4) 0.0339(4) 0.12812(18) 0.112(2) Uani 1 1 d . . .
C2 C 0.4274(3) 0.2178(3) 0.29569(12) 0.0400(11) Uani 1 1 d . . .
C3 C 0.6667 0.3333 0.2468(2) 0.0362(18) Uani 1 3 d S . .
C6 C 0.4768(2) 0.2230(2) 0.26900(12) 0.0355(10) Uani 1 1 d . . .
C7 C 0.5456(2) 0.2756(2) 0.26854(11) 0.0296(9) Uani 1 1 d . B .
C8 C 0.5932(2) 0.2787(2) 0.24550(11) 0.0324(10) Uani 1 1 d . . .
C10 C 0.5126(3) 0.0851(4) 0.10001(18) 0.0634(17) Uani 1 1 d . . .
H10 H 0.4692 0.0730 0.0912 0.076 Uiso 1 1 calc . . .
C11 C 0.5714(4) 0.1209(4) 0.08056(17) 0.0658(17) Uani 1 1 d . . .
H11 H 0.5676 0.1333 0.0592 0.079 Uiso 1 1 calc . . .
C12 C 0.6352(3) 0.1376(3) 0.09329(18) 0.0588(16) Uani 1 1 d . . .
C13 C 0.6377(3) 0.1196(4) 0.12552(17) 0.0622(17) Uani 1 1 d . . .
H13 H 0.6802 0.1311 0.1352 0.075 Uiso 1 1 calc . . .
C14 C 0.5773(3) 0.0848(4) 0.14306(16) 0.0632(17) Uani 1 1 d . . .
H14 H 0.5794 0.0727 0.1647 0.076 Uiso 1 1 calc . . .
Cl1 Cl 0.36809(9) 0.10936(11) 0.24300(6) 0.0519(5) Uani 0.80 1 d P A 1
Cl2 Cl 0.57193(12) 0.33393(13) 0.30034(6) 0.0363(6) Uani 0.80 1 d P B 1
Cl3 Cl 0.61900(10) 0.22965(11) 0.18930(6) 0.0469(5) Uani 0.80 1 d P A 1
O2 O 0.4493(4) 0.1543(3) 0.16591(15) 0.083(2) Uani 0.80 1 d P A 1
C1 C 0.4671(3) 0.1308(4) 0.18922(16) 0.0436(15) Uani 0.80 1 d P A 1
C4 C 0.4966(3) 0.1777(3) 0.21847(15) 0.0339(13) Uani 0.80 1 d P A 1
C5 C 0.4531(3) 0.1753(4) 0.2433(2) 0.0321(15) Uani 0.80 1 d P A 1
C9 C 0.5658(3) 0.2294(4) 0.22003(19) 0.0318(15) Uani 0.80 1 d P A 1
O7 O 0.2999(15) 0.1066(13) 0.1575(4) 0.155(9) Uani 0.40 1 d P C 1
O10 O 0.2414(18) -0.0690(17) 0.1077(12) 0.33(4) Uani 0.40 1 d P D 1
C15 C 0.1508(16) -0.1443(13) 0.0765(9) 0.216(12) Uani 0.80 1 d P D 1
C16 C 0.1942(15) -0.0716(17) 0.0873(11) 0.122(13) Uani 0.40 1 d P D 1
C17 C 0.238(2) -0.1311(18) 0.1070(8) 0.117(9) Uani 0.40 1 d P D 1
Cl1A Cl 0.3780(10) 0.0948(10) 0.2553(5) 0.119(7) Uiso 0.20 1 d P A 2
Cl2A Cl 0.5697(6) 0.3459(5) 0.2939(2) 0.029(3) Uiso 0.20 1 d P B 2
Cl3A Cl 0.6244(5) 0.2132(6) 0.1995(3) 0.056(3) Uiso 0.20 1 d P A 2
O2A O 0.520(2) 0.059(2) 0.2186(10) 0.117(11) Uiso 0.20 1 d PD A 2
C1A C 0.487(2) 0.088(2) 0.2168(8) 0.096(13) Uiso 0.20 1 d PD A 2
C4A C 0.5062(16) 0.1577(17) 0.2332(8) 0.051(7) Uiso 0.20 1 d P A 2
C5A C 0.459(2) 0.165(2) 0.2534(9) 0.044(12) Uiso 0.20 1 d P A 2
C9A C 0.5706(15) 0.2159(15) 0.2291(7) 0.023(7) Uiso 0.20 1 d P A 2
O8 O 0.235(2) -0.005(4) 0.1022(14) 0.20(3) Uani 0.20 1 d P E 2
O9 O 0.663(3) 0.361(2) 0.0606(6) 0.080(9) Uani 0.17 1 d P . .

loop_
_atom_site_aniso_label
_atom_site_aniso_U_11
_atom_site_aniso_U_22
_atom_site_aniso_U_33
_atom_site_aniso_U_23
_atom_site_aniso_U_13
_atom_site_aniso_U_12
Cu1 0.0407(4) 0.0383(4) 0.0565(5) -0.0154(3) 0.0105(3) 0.0122(3)
N1 0.045(3) 0.046(3) 0.064(3) -0.013(2) 0.011(2) 0.016(2)
O1 0.054(2) 0.045(2) 0.054(2) -0.0176(18) 0.0041(18) 0.0172(18)
O3 0.0393(19) 0.043(2) 0.050(2) 0.0001(16) 0.0127(16) 0.0235(17)
O4 0.069(3) 0.057(2) 0.053(2) 0.009(2) 0.016(2) 0.036(2)
O5 0.091(4) 0.067(3) 0.088(4) -0.023(3) 0.045(3) -0.016(3)
O6 0.117(5) 0.132(6) 0.124(5) -0.021(4) -0.018(4) 0.090(5)
C2 0.034(3) 0.035(3) 0.044(3) -0.007(2) 0.004(2) 0.012(2)
C3 0.024(2) 0.024(2) 0.061(5) 0.000 0.000 0.0119(12)
C6 0.031(2) 0.036(3) 0.039(2) -0.005(2) 0.0048(19) 0.016(2)
C7 0.031(2) 0.027(2) 0.033(2) -0.0089(18) -0.0007(18) 0.0162(19)
C8 0.027(2) 0.026(2) 0.043(3) -0.0038(19) 0.0017(19) 0.0126(19)
C10 0.047(3) 0.064(4) 0.079(5) 0.008(3) 0.012(3) 0.027(3)
C11 0.060(4) 0.066(4) 0.080(4) 0.017(3) 0.019(3) 0.038(3)
C12 0.050(3) 0.037(3) 0.086(5) 0.003(3) 0.016(3) 0.019(3)
C13 0.049(3) 0.063(4) 0.064(4) -0.013(3) 0.008(3) 0.021(3)
C14 0.056(4) 0.059(4) 0.059(4) -0.014(3) 0.013(3) 0.018(3)
Cl1 0.0245(8) 0.0499(11) 0.0593(12) -0.0210(9) 0.0045(8) 0.0021(7)
Cl2 0.0437(11) 0.0333(11) 0.0307(11) -0.0083(9) -0.0047(8) 0.0182(9)
Cl3 0.0453(10) 0.0434(10) 0.0448(11) -0.0063(9) 0.0196(8) 0.0168(9)
O2 0.128(6) 0.072(4) 0.056(3) -0.020(3) -0.029(4) 0.054(4)
C1 0.041(4) 0.041(4) 0.041(4) -0.012(3) 0.004(3) 0.015(3)
C4 0.031(3) 0.030(3) 0.037(3) -0.009(3) 0.000(3) 0.012(3)
C5 0.023(3) 0.034(4) 0.030(4) -0.005(3) 0.001(3) 0.008(3)
C9 0.033(4) 0.032(4) 0.031(4) 0.003(3) 0.007(3) 0.017(3)
O7 0.25(3) 0.162(19) 0.087(12) 0.033(12) 0.027(14) 0.13(2)
O10 0.22(4) 0.13(2) 0.61(10) 0.00(4) -0.27(5) 0.06(2)
C15 0.23(3) 0.137(18) 0.28(3) 0.02(2) 0.01(3) 0.089(18)
C16 0.067(15) 0.091(19) 0.19(4) 0.05(2) -0.026(19) 0.026(14)
C17 0.13(3) 0.11(2) 0.097(19) 0.010(17) -0.017(18) 0.05(2)
O8 0.09(3) 0.33(8) 0.23(5) 0.18(6) 0.06(3) 0.14(4)
O9 0.13(3) 0.09(3) 0.054(13) 0.007(15) -0.01(2) 0.08(3)

loop_
_atom_type_symbol
_atom_type_description
_atom_type_scat_dispersion_real
_atom_type_scat_dispersion_imag
_atom_type_scat_source
C C 0.0033 0.0016 'International Tables Vol C Tables 4.2.6.8 and 6.1.1.4'
H H 0.0000 0.0000 'International Tables Vol C Tables 4.2.6.8 and 6.1.1.4'
N N 0.0061 0.0033 'International Tables Vol C Tables 4.2.6.8 and 6.1.1.4'
O O 0.0106 0.0060 'International Tables Vol C Tables 4.2.6.8 and 6.1.1.4'
Cl Cl 0.1484 0.1585 'International Tables Vol C Tables 4.2.6.8 and 6.1.1.4'
Cu Cu 0.3201 1.2651 'International Tables Vol C Tables 4.2.6.8 and 6.1.1.4'

loop_
_geom_angle_atom_site_label_1
_geom_angle_atom_site_label_2
_geom_angle_atom_site_label_3
_geom_angle
_geom_angle_site_symmetry_1
_geom_angle_site_symmetry_3
_geom_angle_publ_flag
O1 Cu1 O3 169.19(18) . 28 ?
O1 Cu1 O5 86.39(19) . . ?
O3 Cu1 O5 92.45(18) 28 . ?
O1 Cu1 N1 90.42(18) . . ?
O3 Cu1 N1 88.63(17) 28 . ?
O5 Cu1 N1 168.6(3) . . ?
O1 Cu1 O6 100.3(2) . . ?
O3 Cu1 O6 90.5(2) 28 . ?
O5 Cu1 O6 95.8(3) . . ?
N1 Cu1 O6 95.6(3) . . ?
C10 N1 C14 119.1(5) . . ?
C10 N1 Cu1 122.0(4) . . ?
C14 N1 Cu1 118.4(5) . . ?
C1A O1 C1 90(2) . . ?
C1A O1 Cu1 143(2) . . ?
C1 O1 Cu1 126.5(5) . . ?
C2 O3 Cu1 113.8(3) . 34 ?
O4 C2 O3 126.0(5) . . ?
O4 C2 C6 118.5(5) . . ?
O3 C2 C6 115.5(4) . . ?
C8 C3 C8 119.88(5) 2_655 . ?
C8 C3 C8 119.88(5) 2_655 3_665 ?
C8 C3 C8 119.88(5) . 3_665 ?
C5A C6 C7 118.8(18) . . ?
C5A C6 C5 21.9(15) . . ?
C7 C6 C5 117.9(4) . . ?
C5A C6 C2 115.4(18) . . ?
C7 C6 C2 121.9(4) . . ?
C5 C6 C2 120.1(5) . . ?
C6 C7 C8 122.9(4) . . ?
C6 C7 Cl2 116.2(3) . . ?
C8 C7 Cl2 120.8(3) . . ?
C6 C7 Cl2A 117.9(5) . . ?
C8 C7 Cl2A 118.6(5) . . ?
Cl2 C7 Cl2A 13.2(3) . . ?
C7 C8 C9A 113.0(12) . . ?
C7 C8 C9 116.1(4) . . ?
C9A C8 C9 21.4(10) . . ?
C7 C8 C3 121.3(5) . . ?
C9A C8 C3 122.6(12) . . ?
C9 C8 C3 122.5(5) . . ?
N1 C10 C11 122.3(6) . . ?
C12 C11 C10 119.0(6) . . ?
C11 C12 C13 117.8(6) . . ?
C11 C12 C12 121.9(8) . 18_654 ?
C13 C12 C12 120.2(8) . 18_654 ?
C14 C13 C12 119.4(6) . . ?
N1 C14 C13 122.4(6) . . ?
O1 C1 O2 126.4(6) . . ?
O1 C1 C4 117.6(6) . . ?
O2 C1 C4 116.0(6) . . ?
C5 C4 C9 117.6(6) . . ?
C5 C4 C1 120.1(5) . . ?
C9 C4 C1 122.0(6) . . ?
C4 C5 C6 122.1(5) . . ?
C4 C5 Cl1 118.5(5) . . ?
C6 C5 Cl1 119.4(5) . . ?
C4 C9 C8 123.1(6) . . ?
C4 C9 Cl3 116.3(5) . . ?
C8 C9 Cl3 120.5(5) . . ?
C16 O10 C17 108(3) . . ?
C17 C15 C16 55(2) 16_544 . ?
C17 C15 C15 99(2) 16_544 16_544 ?
C16 C15 C15 105(2) . 16_544 ?
C17 C16 O10 108(4) 16_544 . ?
C17 C16 C15 56(3) 16_544 . ?
O10 C16 C15 108(3) . . ?
C16 C17 C15 69(3) 16_544 16_544 ?
C16 C17 O10 110(4) 16_544 . ?
C15 C17 O10 120(3) 16_544 . ?
O1 C1A O2A 105(4) . . ?
O1 C1A C4A 121(3) . . ?
O2A C1A C4A 125(3) . . ?
C9A C4A C5A 116(3) . . ?
C9A C4A C1A 122(3) . . ?
C5A C4A C1A 122(3) . . ?
C6 C5A C4A 122(3) . . ?
C6 C5A Cl1A 123(3) . . ?
C4A C5A Cl1A 115(3) . . ?
C4A C9A C8 125(3) . . ?
C4A C9A Cl3A 118(2) . . ?
C8 C9A Cl3A 117.6(19) . . ?
O9 O9 O9 60.000(15) 3_665 2_655 ?

loop_
_geom_bond_atom_site_label_1
_geom_bond_atom_site_label_2
_geom_bond_distance
_geom_bond_site_symmetry_2
_geom_bond_publ_flag
Cu1 O1 1.947(4) . ?
Cu1 O3 1.955(3) 28 ?
Cu1 O5 1.972(5) . ?
Cu1 N1 2.001(5) . ?
Cu1 O6 2.282(7) . ?
N1 C10 1.322(9) . ?
N1 C14 1.333(9) . ?
O1 C1A 1.18(3) . ?
O1 C1 1.192(8) . ?
O3 C2 1.252(6) . ?
O3 Cu1 1.955(3) 34 ?
O4 C2 1.241(6) . ?
C2 C6 1.520(7) . ?
C3 C8 1.478(4) 2_655 ?
C3 C8 1.478(4) . ?
C3 C8 1.478(4) 3_665 ?
C6 C5A 1.32(4) . ?
C6 C7 1.394(7) . ?
C6 C5 1.404(8) . ?
C7 C8 1.400(6) . ?
C7 Cl2 1.730(5) . ?
C7 Cl2A 1.733(12) . ?
C8 C9A 1.40(3) . ?
C8 C9 1.418(8) . ?
C10 C11 1.399(9) . ?
C11 C12 1.385(9) . ?
C12 C13 1.395(10) . ?
C12 C12 1.467(12) 18_654 ?
C13 C14 1.378(9) . ?
Cl1 C5 1.726(7) . ?
Cl3 C9 1.734(6) . ?
O2 C1 1.251(9) . ?
C1 C4 1.514(8) . ?
C4 C5 1.393(9) . ?
C4 C9 1.395(9) . ?
O10 C16 1.32(4) . ?
O10 C17 1.35(5) . ?
C15 C17 1.32(4) 16_544 ?
C15 C16 1.48(4) . ?
C15 C15 1.58(5) 16_544 ?
C16 C17 1.30(5) 16_544 ?
C17 C16 1.30(5) 16_544 ?
C17 C15 1.32(4) 16_544 ?
Cl1A C5A 1.71(4) . ?
Cl3A C9A 1.73(3) . ?
O2A C1A 1.22(3) . ?
C1A C4A 1.54(5) . ?
C4A C9A 1.39(4) . ?
C4A C5A 1.41(5) . ?
O9 O9 1.15(4) 3_665 ?
O9 O9 1.15(4) 2_655 ?
